data_4317580
loop_
_publ_author_name
'Selma Bakbak'
'Christopher D. Incarvito'
'Arnold L. Rheingold'
'Daniel Rabinovich'

_publ_contact_author
;
       Dr. Daniel Rabinovich
       Department of Chemistry
       The University of North Carolina at Charlotte
       9201 University City Blvd.
       Charlotte, NC 28223
       USA
;
_publ_contact_author_email DRabinov@email.uncc.edu
_publ_contact_author_fax '+704 687 3151'
_publ_contact_author_phone '+704 687 4442'
_publ_section_title
;
 Synthesis and Characterization of Novel Mononuclear Cadmium Thiolate
 Complexes in a Sulfur-Rich Environment
;
_journal_name_full 'Inorganic Chemistry'
_journal_page_first 998
_journal_page_last 1001
_journal_paper_doi 10.1021/ic0109243
_journal_volume 41
_journal_year 2002
_chemical_formula_sum 'C36 H33 B Cd N6 S4'
_chemical_formula_weight 801.13
_chemical_name_systematic
;

   ?

;
_space_group_IT_number 14
_symmetry_cell_setting monoclinic
_symmetry_space_group_name_Hall '-P 2yn'
_symmetry_space_group_name_H-M 'P 1 21/n 1'
_atom_sites_solution_hydrogens geom
_atom_sites_solution_primary direct
_atom_sites_solution_secondary difmap
_audit_creation_method SHELXL-97
_cell_angle_alpha 90.00
_cell_angle_beta 90.00(5)
_cell_angle_gamma 90.00
_cell_formula_units_Z 4
_cell_length_a 15.01(4)
_cell_length_b 15.32(4)
_cell_length_c 15.18(4)
_cell_measurement_temperature 173(2)
_cell_volume 3491(16)
_computing_cell_refinement 'Bruker SMART'
_computing_data_collection 'Bruker SMART'
_computing_data_reduction 'Bruker SHELXTL'
_computing_molecular_graphics 'Bruker SHELXTL'
_computing_publication_material 'Bruker SHELXTL'
_computing_structure_refinement 'SHELXL-97 (Sheldrick, 1997)'
_computing_structure_solution 'SHELXS-97 (Sheldrick, 1990)'
_diffrn_ambient_temperature 173(2)
_diffrn_measured_fraction_theta_full 0.800
_diffrn_measured_fraction_theta_max 0.800
_diffrn_measurement_device_type 'CCD area detector'
_diffrn_measurement_method 'phi and omega scans'
_diffrn_radiation_monochromator graphite
_diffrn_radiation_source 'fine-focus sealed tube'
_diffrn_radiation_type MoK\a
_diffrn_radiation_wavelength 0.71073
_diffrn_reflns_av_R_equivalents 0.0305
_diffrn_reflns_av_sigmaI/netI 0.0455
_diffrn_reflns_limit_h_max 18
_diffrn_reflns_limit_h_min -19
_diffrn_reflns_limit_k_max 14
_diffrn_reflns_limit_k_min -20
_diffrn_reflns_limit_l_max 19
_diffrn_reflns_limit_l_min -20
_diffrn_reflns_number 17606
_diffrn_reflns_theta_full 29.90
_diffrn_reflns_theta_max 29.90
_diffrn_reflns_theta_min 1.33
_exptl_absorpt_coefficient_mu 0.902
_exptl_absorpt_correction_type 'Empirical from SADABS'
_exptl_crystal_colour colorless
_exptl_crystal_density_diffrn 1.525
_exptl_crystal_density_method 'not measured'
_exptl_crystal_description block
_exptl_crystal_F_000 1632
_exptl_crystal_size_max 0.5
_exptl_crystal_size_mid 0.5
_exptl_crystal_size_min 0.3
_refine_diff_density_max 0.526
_refine_diff_density_min -1.130
_refine_diff_density_rms 0.098
_refine_ls_extinction_method none
_refine_ls_goodness_of_fit_ref 1.645
_refine_ls_hydrogen_treatment mixed
_refine_ls_matrix_type full
_refine_ls_number_parameters 441
_refine_ls_number_reflns 8055
_refine_ls_number_restraints 0
_refine_ls_restrained_S_all 1.645
_refine_ls_R_factor_all 0.0719
_refine_ls_R_factor_gt 0.0595
_refine_ls_shift/su_max 0.119
_refine_ls_shift/su_mean 0.002
_refine_ls_structure_factor_coef Fsqd
_refine_ls_weighting_details 'calc w=1/[\s^2^(Fo^2^)+(0.0257P)^2^+0.0000P] where P=(Fo^2^+2Fc^2^)/3'
_refine_ls_weighting_scheme calc
_refine_ls_wR_factor_gt 0.1003
_refine_ls_wR_factor_ref 0.1025
_reflns_number_gt 6987
_reflns_number_total 8055
_reflns_threshold_expression >2sigma(I)
_cod_data_source_file ic0109243.cif
_cod_data_source_block drab32
_cod_depositor_comments
;
The following automatic conversions were performed:

'_symmetry_cell_setting' value 'Monoclinic' changed to 'monoclinic'
according to the built-in table from CIF Core dictionary named
'cif_core.dic' version 2.4.1 from 2010-06-29.

Automatic conversion script
Id: cif_fix_values 1646 2011-03-28 12:23:43Z adriana 
;
_cod_original_cell_volume 3489(14)
_cod_database_code 4317580

loop_
_symmetry_equiv_pos_as_xyz
'x, y, z'
'-x+1/2, y+1/2, -z+1/2'
'-x, -y, -z'
'x-1/2, -y-1/2, z-1/2'

loop_
_atom_site_label
_atom_site_type_symbol
_atom_site_fract_x
_atom_site_fract_y
_atom_site_fract_z
_atom_site_U_iso_or_equiv
_atom_site_adp_type
_atom_site_occupancy
_atom_site_symmetry_multiplicity
_atom_site_calc_flag
_atom_site_refinement_flags
_atom_site_disorder_assembly
_atom_site_disorder_group
Cd1 Cd 0.439217(18) 0.244175(16) 0.784785(15) 0.01966(8) Uani 1 1 d . . .
S1 S 0.58498(6) 0.32702(6) 0.78154(5) 0.0219(2) Uani 1 1 d . . .
S2 S 0.39000(6) 0.29914(6) 0.93034(5) 0.02082(19) Uani 1 1 d . . .
S3 S 0.50028(6) 0.09770(6) 0.82934(6) 0.02151(19) Uani 1 1 d . . .
S4 S 0.32154(7) 0.25975(7) 0.66252(6) 0.0302(2) Uani 1 1 d . . .
N1 N 0.60444(19) 0.32654(18) 0.96583(16) 0.0183(6) Uani 1 1 d . . .
N2 N 0.5862(2) 0.45316(19) 0.90584(17) 0.0203(6) Uani 1 1 d . . .
N3 N 0.51925(19) 0.19663(18) 1.02069(16) 0.0182(6) Uani 1 1 d . . .
N4 N 0.38264(19) 0.16397(18) 1.04263(17) 0.0191(6) Uani 1 1 d . . .
N5 N 0.64741(19) 0.17334(18) 0.92337(17) 0.0188(6) Uani 1 1 d . . .
N6 N 0.67717(19) 0.09342(18) 0.81185(17) 0.0202(6) Uani 1 1 d . . .
B1 B 0.6091(3) 0.2311(3) 0.9933(2) 0.0195(8) Uani 1 1 d . . .
H1A H 0.660(2) 0.224(2) 1.051(2) 0.019(9) Uiso 1 1 d . . .
C1 C 0.6113(2) 0.3872(2) 1.0334(2) 0.0239(8) Uani 1 1 d . . .
H1 H 0.6216 0.3752 1.0940 0.029 Uiso 1 1 calc R . .
C2 C 0.6006(2) 0.4653(2) 0.9969(2) 0.0238(8) Uani 1 1 d . . .
H2 H 0.6023 0.5197 1.0269 0.029 Uiso 1 1 calc R . .
C3 C 0.5899(2) 0.3680(2) 0.8873(2) 0.0184(7) Uani 1 1 d . . .
C4 C 0.5683(2) 0.5229(2) 0.8448(2) 0.0207(7) Uani 1 1 d . . .
C5 C 0.4940(3) 0.5228(3) 0.7835(2) 0.0290(9) Uani 1 1 d . . .
H5 H 0.4577 0.4721 0.7791 0.035 Uiso 1 1 calc R . .
C6 C 0.4746(3) 0.5946(3) 0.7313(2) 0.0329(9) Uani 1 1 d . . .
H6 H 0.4263 0.5936 0.6908 0.039 Uiso 1 1 calc R . .
C7 C 0.5274(3) 0.6671(3) 0.7401(2) 0.0308(9) Uani 1 1 d . . .
C8 C 0.6016(3) 0.6650(2) 0.8017(2) 0.0290(9) Uani 1 1 d . . .
H8 H 0.6374 0.7159 0.8068 0.035 Uiso 1 1 calc R . .
C9 C 0.6231(3) 0.5941(2) 0.8532(2) 0.0251(8) Uani 1 1 d . . .
H9 H 0.6728 0.5944 0.8920 0.030 Uiso 1 1 calc R . .
C10 C 0.5054(4) 0.7464(3) 0.6853(3) 0.0482(12) Uani 1 1 d . . .
H10A H 0.4465 0.7390 0.6585 0.072 Uiso 1 1 calc R . .
H10B H 0.5503 0.7533 0.6389 0.072 Uiso 1 1 calc R . .
H10C H 0.5053 0.7984 0.7230 0.072 Uiso 1 1 calc R . .
C11 C 0.5217(3) 0.1278(2) 1.0792(2) 0.0240(8) Uani 1 1 d . . .
H11 H 0.5729 0.1013 1.1046 0.029 Uiso 1 1 calc R . .
C12 C 0.4395(3) 0.1074(2) 1.0919(2) 0.0264(8) Uani 1 1 d . . .
H12 H 0.4196 0.0612 1.1287 0.032 Uiso 1 1 calc R . .
C13 C 0.4337(2) 0.2188(2) 0.9992(2) 0.0185(7) Uani 1 1 d . . .
C14 C 0.2886(2) 0.1565(2) 1.0364(2) 0.0215(8) Uani 1 1 d . . .
C15 C 0.2337(3) 0.2268(2) 1.0421(2) 0.0286(9) Uani 1 1 d . . .
H15 H 0.2579 0.2839 1.0469 0.034 Uiso 1 1 calc R . .
C16 C 0.1430(3) 0.2148(3) 1.0408(2) 0.0307(9) Uani 1 1 d . . .
H16 H 0.1055 0.2647 1.0448 0.037 Uiso 1 1 calc R . .
C17 C 0.1047(3) 0.1348(3) 1.0341(2) 0.0282(9) Uani 1 1 d . . .
C18 C 0.1610(3) 0.0653(3) 1.0280(2) 0.0310(9) Uani 1 1 d . . .
H18 H 0.1368 0.0081 1.0238 0.037 Uiso 1 1 calc R . .
C19 C 0.2513(3) 0.0757(3) 1.0279(2) 0.0281(8) Uani 1 1 d . . .
H19 H 0.2888 0.0261 1.0219 0.034 Uiso 1 1 calc R . .
C20 C 0.0066(3) 0.1221(3) 1.0346(3) 0.0456(12) Uani 1 1 d . . .
H20A H -0.0134 0.1044 0.9758 0.068 Uiso 1 1 calc R . .
H20B H -0.0227 0.1769 1.0512 0.068 Uiso 1 1 calc R . .
H20C H -0.0090 0.0766 1.0773 0.068 Uiso 1 1 calc R . .
C21 C 0.7385(2) 0.1702(2) 0.9224(2) 0.0221(7) Uani 1 1 d . . .
H21 H 0.7787 0.1971 0.9624 0.027 Uiso 1 1 calc R . .
C22 C 0.7579(3) 0.1218(2) 0.8541(2) 0.0250(8) Uani 1 1 d . . .
H22 H 0.8164 0.1075 0.8352 0.030 Uiso 1 1 calc R . .
C23 C 0.6096(2) 0.1249(2) 0.8555(2) 0.0185(7) Uani 1 1 d . . .
C24 C 0.6664(2) 0.0438(2) 0.7323(2) 0.0223(8) Uani 1 1 d . . .
C25 C 0.6187(3) 0.0783(2) 0.6569(2) 0.0302(9) Uani 1 1 d . . .
H25 H 0.5927 0.1347 0.6607 0.036 Uiso 1 1 calc R . .
C26 C 0.6098(3) 0.0308(3) 0.5787(2) 0.0342(10) Uani 1 1 d . . .
H26 H 0.5786 0.0544 0.5297 0.041 Uiso 1 1 calc R . .
C27 C 0.6470(3) -0.0499(3) 0.5748(2) 0.0301(9) Uani 1 1 d . . .
C28 C 0.6960(3) -0.0818(3) 0.6506(2) 0.0299(9) Uani 1 1 d . . .
H28 H 0.7228 -0.1379 0.6467 0.036 Uiso 1 1 calc R . .
C29 C 0.7063(3) -0.0352(2) 0.7288(2) 0.0254(8) Uani 1 1 d . . .
H29 H 0.7395 -0.0577 0.7770 0.030 Uiso 1 1 calc R . .
C30 C 0.6355(3) -0.1021(3) 0.4903(3) 0.0459(12) Uani 1 1 d . . .
H30A H 0.6008 -0.1549 0.5025 0.069 Uiso 1 1 calc R . .
H30B H 0.6941 -0.1185 0.4672 0.069 Uiso 1 1 calc R . .
H30C H 0.6041 -0.0664 0.4465 0.069 Uiso 1 1 calc R . .
C31 C 0.2713(3) 0.3527(3) 0.7036(2) 0.0250(8) Uani 1 1 d . . .
C32 C 0.2209(3) 0.3480(3) 0.7742(3) 0.0394(11) Uani 1 1 d . . .
H32 H 0.2115 0.2935 0.8026 0.047 Uiso 1 1 calc R . .
C33 C 0.1826(3) 0.4209(3) 0.8061(3) 0.0517(13) Uani 1 1 d . . .
H33 H 0.1463 0.4170 0.8572 0.062 Uiso 1 1 calc R . .
C34 C 0.1943(3) 0.4992(3) 0.7676(3) 0.0466(12) Uani 1 1 d . . .
H34 H 0.1678 0.5500 0.7921 0.056 Uiso 1 1 calc R . .
C35 C 0.2427(3) 0.5045(3) 0.6959(3) 0.0413(11) Uani 1 1 d . . .
H35 H 0.2504 0.5587 0.6664 0.050 Uiso 1 1 calc R . .
C36 C 0.2810(3) 0.4314(3) 0.6655(3) 0.0346(9) Uani 1 1 d . . .
H36 H 0.3170 0.4355 0.6141 0.041 Uiso 1 1 calc R . .

loop_
_atom_site_aniso_label
_atom_site_aniso_U_11
_atom_site_aniso_U_22
_atom_site_aniso_U_33
_atom_site_aniso_U_23
_atom_site_aniso_U_13
_atom_site_aniso_U_12
Cd1 0.01889(14) 0.01975(13) 0.02033(12) -0.00199(10) -0.00244(9) 0.00190(11)
S1 0.0242(5) 0.0242(5) 0.0174(4) -0.0034(3) 0.0029(3) -0.0051(4)
S2 0.0217(5) 0.0200(4) 0.0207(4) 0.0021(3) 0.0019(3) 0.0043(4)
S3 0.0166(5) 0.0183(4) 0.0296(4) -0.0019(4) -0.0021(3) -0.0001(4)
S4 0.0296(6) 0.0344(6) 0.0266(4) -0.0081(4) -0.0104(4) 0.0084(4)
N1 0.0171(16) 0.0193(15) 0.0183(13) -0.0027(11) 0.0032(11) -0.0027(12)
N2 0.0194(17) 0.0191(15) 0.0223(13) -0.0025(12) 0.0034(12) -0.0014(12)
N3 0.0185(17) 0.0197(15) 0.0162(12) 0.0015(11) 0.0024(11) 0.0013(12)
N4 0.0167(16) 0.0192(15) 0.0214(13) 0.0011(11) 0.0025(11) 0.0015(12)
N5 0.0145(16) 0.0186(15) 0.0233(13) -0.0005(12) 0.0015(11) -0.0007(12)
N6 0.0170(16) 0.0205(15) 0.0230(14) -0.0021(12) 0.0037(12) 0.0016(12)
B1 0.019(2) 0.021(2) 0.0183(16) -0.0013(15) 0.0001(15) -0.0030(16)
C1 0.026(2) 0.027(2) 0.0190(16) -0.0043(14) 0.0027(14) 0.0017(16)
C2 0.026(2) 0.0236(19) 0.0221(16) -0.0079(15) 0.0020(15) -0.0032(16)
C3 0.0133(18) 0.0224(18) 0.0193(15) -0.0031(14) 0.0051(13) -0.0018(14)
C4 0.021(2) 0.0206(18) 0.0208(16) -0.0022(14) 0.0054(14) 0.0009(15)
C5 0.028(2) 0.028(2) 0.0304(19) 0.0005(16) 0.0023(16) -0.0038(17)
C6 0.028(2) 0.037(2) 0.034(2) 0.0064(17) -0.0029(17) 0.0033(19)
C7 0.041(3) 0.028(2) 0.0233(17) 0.0003(16) 0.0083(16) 0.0057(19)
C8 0.039(3) 0.0207(19) 0.0269(17) -0.0025(15) 0.0080(16) -0.0028(17)
C9 0.027(2) 0.027(2) 0.0218(16) -0.0055(15) 0.0067(15) -0.0039(16)
C10 0.066(4) 0.033(3) 0.045(2) 0.009(2) 0.001(2) 0.006(2)
C11 0.022(2) 0.0237(19) 0.0257(17) 0.0055(15) -0.0024(15) 0.0021(16)
C12 0.027(2) 0.0234(19) 0.0291(18) 0.0106(15) 0.0045(16) 0.0023(16)
C13 0.020(2) 0.0178(16) 0.0175(15) -0.0013(13) 0.0020(13) 0.0001(14)
C14 0.020(2) 0.0257(19) 0.0185(15) -0.0026(14) 0.0057(14) -0.0045(15)
C15 0.028(2) 0.0218(19) 0.036(2) -0.0109(16) 0.0039(16) -0.0040(16)
C16 0.024(2) 0.031(2) 0.037(2) -0.0113(17) 0.0062(17) 0.0029(17)
C17 0.022(2) 0.037(2) 0.0259(17) -0.0056(16) 0.0054(15) -0.0060(17)
C18 0.030(2) 0.025(2) 0.038(2) 0.0016(17) 0.0004(17) -0.0089(18)
C19 0.027(2) 0.026(2) 0.0319(19) -0.0003(16) 0.0008(16) -0.0014(17)
C20 0.025(3) 0.055(3) 0.057(3) -0.005(2) 0.012(2) -0.010(2)
C21 0.0148(19) 0.0250(19) 0.0265(17) 0.0004(15) 0.0008(14) -0.0031(15)
C22 0.017(2) 0.028(2) 0.0302(18) 0.0027(16) 0.0047(15) 0.0029(16)
C23 0.023(2) 0.0147(16) 0.0179(15) 0.0023(13) 0.0031(13) 0.0013(14)
C24 0.023(2) 0.0209(18) 0.0234(16) -0.0018(14) 0.0055(14) -0.0012(15)
C25 0.041(3) 0.025(2) 0.0250(17) -0.0001(15) 0.0045(17) 0.0093(18)
C26 0.037(3) 0.041(2) 0.0245(18) -0.0005(17) 0.0018(17) 0.007(2)
C27 0.026(2) 0.035(2) 0.0287(18) -0.0090(17) 0.0104(16) -0.0014(18)
C28 0.023(2) 0.025(2) 0.041(2) -0.0056(17) 0.0088(17) 0.0030(16)
C29 0.020(2) 0.028(2) 0.0287(18) 0.0011(15) 0.0025(15) 0.0053(16)
C30 0.051(3) 0.050(3) 0.037(2) -0.015(2) 0.006(2) 0.008(2)
C31 0.020(2) 0.032(2) 0.0228(17) -0.0030(15) -0.0048(14) 0.0064(16)
C32 0.040(3) 0.041(3) 0.037(2) 0.0062(19) 0.0061(19) 0.014(2)
C33 0.050(3) 0.067(4) 0.038(2) 0.004(2) 0.012(2) 0.026(3)
C34 0.046(3) 0.047(3) 0.046(3) -0.014(2) -0.011(2) 0.026(2)
C35 0.041(3) 0.033(2) 0.051(3) -0.002(2) -0.006(2) 0.006(2)
C36 0.033(3) 0.034(2) 0.037(2) 0.0011(18) -0.0015(18) 0.0028(19)

loop_
_atom_type_symbol
_atom_type_description
_atom_type_scat_dispersion_real
_atom_type_scat_dispersion_imag
_atom_type_scat_source
C C 0.0033 0.0016 'International Tables Vol C Tables 4.2.6.8 and 6.1.1.4'
H H 0.0000 0.0000 'International Tables Vol C Tables 4.2.6.8 and 6.1.1.4'
B B 0.0013 0.0007 'International Tables Vol C Tables 4.2.6.8 and 6.1.1.4'
N N 0.0061 0.0033 'International Tables Vol C Tables 4.2.6.8 and 6.1.1.4'
S S 0.1246 0.1234 'International Tables Vol C Tables 4.2.6.8 and 6.1.1.4'
Cd Cd -0.8075 1.2024 'International Tables Vol C Tables 4.2.6.8 and 6.1.1.4'

loop_
_geom_angle_atom_site_label_1
_geom_angle_atom_site_label_2
_geom_angle_atom_site_label_3
_geom_angle
_geom_angle_site_symmetry_1
_geom_angle_site_symmetry_3
_geom_angle_publ_flag
S2 Cd1 S3 99.89(11) . . ?
S2 Cd1 S1 96.01(9) . . ?
S3 Cd1 S1 97.91(15) . . ?
S2 Cd1 S4 114.04(15) . . ?
S3 Cd1 S4 121.78(6) . . ?
S1 Cd1 S4 122.21(11) . . ?
C3 S1 Cd1 101.63(13) . . ?
C13 S2 Cd1 100.55(18) . . ?
C23 S3 Cd1 101.01(16) . . ?
C31 S4 Cd1 96.62(16) . . ?
C3 N1 C1 110.2(3) . . ?
C3 N1 B1 133.8(3) . . ?
C1 N1 B1 115.9(3) . . ?
C3 N2 C2 109.2(3) . . ?
C3 N2 C4 126.7(3) . . ?
C2 N2 C4 124.2(3) . . ?
C13 N3 C11 111.6(3) . . ?
C13 N3 B1 133.5(3) . . ?
C11 N3 B1 114.9(3) . . ?
C13 N4 C14 126.7(3) . . ?
C13 N4 C12 107.6(3) . . ?
C14 N4 C12 125.5(3) . . ?
C21 N5 C23 112.4(3) . . ?
C21 N5 B1 114.4(3) . . ?
C23 N5 B1 133.1(3) . . ?
C23 N6 C24 122.4(3) . . ?
C23 N6 C22 108.5(3) . . ?
C24 N6 C22 129.1(3) . . ?
N5 B1 N3 109.5(3) . . ?
N5 B1 N1 113.0(3) . . ?
N3 B1 N1 111.8(3) . . ?
C2 C1 N1 106.6(3) . . ?
C1 C2 N2 108.0(3) . . ?
N2 C3 N1 106.0(3) . . ?
N2 C3 S1 123.4(3) . . ?
N1 C3 S1 130.5(3) . . ?
C9 C4 N2 114.7(3) . . ?
C9 C4 C5 121.4(3) . . ?
N2 C4 C5 123.7(3) . . ?
C6 C5 C4 121.7(4) . . ?
C7 C6 C5 117.8(4) . . ?
C6 C7 C8 119.2(4) . . ?
C6 C7 C10 118.2(4) . . ?
C8 C7 C10 122.7(4) . . ?
C9 C8 C7 124.2(4) . . ?
C4 C9 C8 115.7(4) . . ?
C12 C11 N3 104.9(3) . . ?
C11 C12 N4 110.3(3) . . ?
N4 C13 N3 105.6(3) . . ?
N4 C13 S2 122.2(3) . . ?
N3 C13 S2 132.2(3) . . ?
C15 C14 C19 118.4(4) . . ?
C15 C14 N4 122.4(3) . . ?
C19 C14 N4 119.1(3) . . ?
C14 C15 C16 119.7(4) . . ?
C17 C16 C15 122.7(4) . . ?
C16 C17 C18 116.6(4) . . ?
C16 C17 C20 122.5(4) . . ?
C18 C17 C20 120.9(4) . . ?
C17 C18 C19 121.7(4) . . ?
C18 C19 C14 120.9(4) . . ?
C22 C21 N5 104.6(3) . . ?
C21 C22 N6 109.7(3) . . ?
N6 C23 N5 104.8(3) . . ?
N6 C23 S3 122.0(3) . . ?
N5 C23 S3 133.0(3) . . ?
C29 C24 N6 117.2(3) . . ?
C29 C24 C25 120.9(3) . . ?
N6 C24 C25 121.8(3) . . ?
C26 C25 C24 121.9(4) . . ?
C27 C26 C25 118.1(4) . . ?
C26 C27 C28 118.7(3) . . ?
C26 C27 C30 117.9(4) . . ?
C28 C27 C30 123.3(4) . . ?
C29 C28 C27 124.0(4) . . ?
C24 C29 C28 116.3(4) . . ?
C32 C31 C36 117.6(4) . . ?
C32 C31 S4 120.0(3) . . ?
C36 C31 S4 122.4(3) . . ?
C31 C32 C33 119.5(4) . . ?
C34 C33 C32 121.8(4) . . ?
C35 C34 C33 119.3(4) . . ?
C34 C35 C36 118.2(5) . . ?
C35 C36 C31 123.6(4) . . ?

loop_
_geom_bond_atom_site_label_1
_geom_bond_atom_site_label_2
_geom_bond_distance
_geom_bond_site_symmetry_2
_geom_bond_publ_flag
Cd1 S2 2.477(5) . ?
Cd1 S3 2.516(5) . ?
Cd1 S1 2.529(5) . ?
Cd1 S4 2.573(4) . ?
S1 C3 1.725(5) . ?
S2 C13 1.743(4) . ?
S3 C23 1.738(5) . ?
S4 C31 1.727(5) . ?
N1 C3 1.369(5) . ?
N1 C1 1.388(5) . ?
N1 B1 1.522(6) . ?
N2 C3 1.336(5) . ?
N2 C2 1.412(5) . ?
N2 C4 1.439(5) . ?
N3 C13 1.368(5) . ?
N3 C11 1.379(5) . ?
N3 B1 1.506(6) . ?
N4 C13 1.313(5) . ?
N4 C14 1.419(6) . ?
N4 C12 1.428(5) . ?
N5 C21 1.367(5) . ?
N5 C23 1.391(5) . ?
N5 B1 1.496(5) . ?
N6 C23 1.304(5) . ?
N6 C24 1.436(5) . ?
N6 C22 1.437(5) . ?
C1 C2 1.327(6) . ?
C4 C9 1.372(5) . ?
C4 C5 1.452(6) . ?
C5 C6 1.387(6) . ?
C6 C7 1.370(6) . ?
C7 C8 1.454(6) . ?
C7 C10 1.508(6) . ?
C8 C9 1.377(6) . ?
C11 C12 1.287(6) . ?
C14 C15 1.358(6) . ?
C14 C19 1.364(6) . ?
C15 C16 1.373(7) . ?
C16 C17 1.358(6) . ?
C17 C18 1.362(6) . ?
C17 C20 1.485(6) . ?
C18 C19 1.365(6) . ?
C21 C22 1.307(5) . ?
C24 C29 1.351(6) . ?
C24 C25 1.449(5) . ?
C25 C26 1.398(6) . ?
C26 C27 1.357(6) . ?
C27 C28 1.450(6) . ?
C27 C30 1.522(6) . ?
C28 C29 1.394(6) . ?
C31 C32 1.315(6) . ?
C31 C36 1.346(6) . ?
C32 C33 1.346(6) . ?
C33 C34 1.345(7) . ?
C34 C35 1.311(7) . ?
C35 C36 1.340(6) . ?
